data_2310605
loop_
_publ_author_name
'Ibers, J.A.'

_publ_section_title
;
 The Crystal Structure of Ceric Iodate Monohydrate
;
_journal_name_full 'Acta Crystallographica (1,1948-23,1967)'
_journal_page_first 225
_journal_page_last 231
_journal_volume 9
_journal_year 1956
_chemical_formula_sum 'Ce H2 I4 O13'
_chemical_name_systematic 'Ce (I O3)4 H2 O'
_space_group_IT_number 14
_symmetry_space_group_name_Hall '-P 2yn'
_symmetry_space_group_name_H-M 'P 1 21/n 1'
_cell_angle_alpha 90
_cell_angle_beta 97.99
_cell_angle_gamma 90
_cell_formula_units_Z 4
_cell_length_a 9.57
_cell_length_b 14.92
_cell_length_c 8
_cell_volume 1131.186
_citation_journal_id_ASTM ACCRA9
_cod_data_source_file Ibers_ACCRA9_1956_188.cif
_cod_data_source_block H2Ce1I4O13
_cod_original_sg_symbol_Hall '-P 2ybc (x-z,y,z)'
_cod_original_formula_sum 'H2 Ce1 I4 O13'
_cod_database_code 2310605

loop_
_symmetry_equiv_pos_as_xyz
x,y,z
-x+1/2,y+1/2,-z+1/2
-x,-y,-z
x-1/2,-y-1/2,z-1/2

loop_
_atom_site_label
_atom_site_type_symbol
_atom_site_fract_x
_atom_site_fract_y
_atom_site_fract_z
_atom_site_occupancy
_atom_site_U_iso_or_equiv
I3 I+5 0.934 0.0868 0.2169 1 0.0
O8 O-2 0.075 0.141 0.356 1 0.0
O6 O-2 0.686 0.348 0.229 1 0.0
O3 O-2 0.37 0.169 0.472 1 0.0
O11 O-2 0.223 0.32 0.324 1 0.0
I1 I+5 0.3663 0.1158 0.2641 1 0.0
I4 I+5 0.2882 0.3778 0.1498 1 0.0
O2 O-2 0.55 0.14 0.239 1 0.0
I2 I+5 0.8362 0.4249 0.2634 1 0.0
O13 O-2 0.08 0.23 0.025 1 0.0
O4 O-2 0.781 0.484 0.443 1 0.0
O1 O-2 0.394 0 0.328 1 0.0
O7 O-2 0.85 0.032 0.383 1 0.0
O5 O-2 0.957 0.349 0.387 1 0.0
O9 O-2 0.814 0.185 0.184 1 0.0
O12 O-2 0.412 0.29 0.111 1 0.0
Ce1 Ce+4 0.6233 0.2385 0.0285 1 0.0
O10 O-2 0.401 0.455 0.184 1 0.0
